data_4512955
loop_
_publ_author_name
'Kohmoto, Shigeo'
'Chuko, Tomotaka'
'Hisamatsu, Shugo'
'Okuda, Yasuhiro'
'Masu, Hyuma'
'Takahashi, Masahiro'
'Kishikawa, Keiki'

_publ_section_title
;
 Piezoluminescence and Liquid Crystallinity of
 4,4&#x2032;-(9,10-Anthracenediyl)bispyridinium Salts
;
_journal_issue 6
_journal_name_full 'Crystal Growth &amp; Design'
_journal_page_first 2723
_journal_paper_doi 10.1021/acs.cgd.5b00028
_journal_volume 15
_journal_year 2015
_chemical_formula_moiety 'C44 H42 N2 O6, C3 O, 2(Cl)'
_chemical_formula_sum 'C47 H42 Cl2 N2 O7'
_chemical_formula_weight 817.73
_chemical_name_systematic
; 
 ? 
;
_space_group_IT_number 15
_symmetry_cell_setting monoclinic
_symmetry_space_group_name_Hall '-C 2yc'
_symmetry_space_group_name_H-M 'C 1 2/c 1'
_atom_sites_solution_hydrogens geom
_atom_sites_solution_primary direct
_atom_sites_solution_secondary difmap
_audit_creation_method SHELXL-97
_cell_angle_alpha 90.00
_cell_angle_beta 126.6470(10)
_cell_angle_gamma 90.00
_cell_formula_units_Z 4
_cell_length_a 29.465(2)
_cell_length_b 8.1667(6)
_cell_length_c 22.2934(15)
_cell_measurement_reflns_used 3270
_cell_measurement_temperature 173
_cell_measurement_theta_max 25.86
_cell_measurement_theta_min 2.64
_cell_volume 4304.1(5)
_computing_cell_refinement 'APEX2 (Bruker AXS, 2006)'
_computing_data_collection 'APEX2 '
_computing_data_reduction 'SAINT (Bruker AXS, 2004)'
_computing_molecular_graphics 'XSHEL (Bruker AXS,2002)'
_computing_publication_material 'XCIF (Bruker AXS, 2001)'
_computing_structure_refinement 'SHELXL-97 (Sheldrick, 1997)'
_computing_structure_solution 'SHELXS-97 (Sheldrick, 1997)'
_diffrn_ambient_temperature 173
_diffrn_detector_area_resol_mean 8.333
_diffrn_measured_fraction_theta_full 0.995
_diffrn_measured_fraction_theta_max 0.960
_diffrn_measurement_device_type 'Bruker APEXII CCD area detector'
_diffrn_measurement_method 'phi and omega scans'
_diffrn_radiation_monochromator graphite
_diffrn_radiation_source 'fine-focus sealed tube'
_diffrn_radiation_type MoK\a
_diffrn_radiation_wavelength 0.71073
_diffrn_reflns_av_R_equivalents 0.0239
_diffrn_reflns_av_sigmaI/netI 0.0319
_diffrn_reflns_limit_h_max 29
_diffrn_reflns_limit_h_min -37
_diffrn_reflns_limit_k_max 9
_diffrn_reflns_limit_k_min -10
_diffrn_reflns_limit_l_max 28
_diffrn_reflns_limit_l_min -15
_diffrn_reflns_number 11776
_diffrn_reflns_theta_full 25.00
_diffrn_reflns_theta_max 27.52
_diffrn_reflns_theta_min 1.72
_exptl_absorpt_coefficient_mu 0.203
_exptl_absorpt_correction_T_max 0.9604
_exptl_absorpt_correction_T_min 0.9230
_exptl_absorpt_correction_type empirical
_exptl_absorpt_process_details
;
SADABS Sheldrick 1996
;
_exptl_crystal_colour yellow
_exptl_crystal_density_diffrn 1.262
_exptl_crystal_density_method 'not measured'
_exptl_crystal_description block
_exptl_crystal_F_000 1712
_exptl_crystal_size_max 0.40
_exptl_crystal_size_mid 0.20
_exptl_crystal_size_min 0.20
_refine_diff_density_max 0.585
_refine_diff_density_min -0.302
_refine_diff_density_rms 0.109
_refine_ls_extinction_method none
_refine_ls_goodness_of_fit_ref 1.117
_refine_ls_hydrogen_treatment constr
_refine_ls_matrix_type full
_refine_ls_number_parameters 274
_refine_ls_number_reflns 4752
_refine_ls_number_restraints 0
_refine_ls_restrained_S_all 1.117
_refine_ls_R_factor_all 0.0582
_refine_ls_R_factor_gt 0.0422
_refine_ls_shift/su_max 0.010
_refine_ls_shift/su_mean 0.000
_refine_ls_structure_factor_coef Fsqd
_refine_ls_weighting_details 'calc w=1/[\s^2^(Fo^2^)+(0.0722P)^2^+1.1105P] where P=(Fo^2^+2Fc^2^)/3'
_refine_ls_weighting_scheme calc
_refine_ls_wR_factor_gt 0.1188
_refine_ls_wR_factor_ref 0.1337
_reflns_number_gt 3699
_reflns_number_total 4752
_reflns_threshold_expression >2sigma
_cod_data_source_file cg5b00028_si_002.cif
_cod_data_source_block 2/1a(acetone)_a130605his1
_cod_depositor_comments
;
The following automatic conversions were performed:

'_symmetry_cell_setting' value 'Monoclinic' changed to 'monoclinic'
according to
/usr/data/users/saulius/crontab/automatic-downloads/rss-feeds/ACS/lib/dictionaries/cif_core.dic
dictionary named 'cif_core.dic' version 2.4.2 from 2011-04-26.

Automatic conversion script
Id: cif_fix_values 3271 2015-04-21 07:52:19Z andrius 

 Adding full bibliography for 4512954--4512957.cif.
;
_cod_original_sg_symbol_H-M 'C2/c  '
_cod_database_code 4512955

loop_
_symmetry_equiv_pos_as_xyz
'x, y, z'
'-x, y, -z+1/2'
'x+1/2, y+1/2, z'
'-x+1/2, y+1/2, -z+1/2'
'-x, -y, -z'
'x, -y, z-1/2'
'-x+1/2, -y+1/2, -z'
'x+1/2, -y+1/2, z-1/2'

loop_
_atom_site_label
_atom_site_type_symbol
_atom_site_fract_x
_atom_site_fract_y
_atom_site_fract_z
_atom_site_U_iso_or_equiv
_atom_site_adp_type
_atom_site_occupancy
_atom_site_symmetry_multiplicity
_atom_site_calc_flag
_atom_site_refinement_flags
O4 O 0.58171(17) 0.5822(4) 0.5887(3) 0.0716(11) Uani 0.50 1 d P
C24 C 0.5338(3) 0.5320(7) 0.5454(5) 0.0778(19) Uani 0.50 1 d P
C25 C 0.4988(2) 0.4368(6) 0.5511(5) 0.178(3) Uani 1 1 d .
C1 C 1.02331(7) 0.5661(2) 0.46487(10) 0.0265(4) Uani 1 1 d .
C2 C 1.04473(8) 0.6317(2) 0.42692(11) 0.0335(4) Uani 1 1 d .
H2 H 1.0842 0.6506 0.4541 0.040 Uiso 1 1 calc R
C3 C 1.00987(8) 0.6676(3) 0.35289(11) 0.0383(5) Uani 1 1 d .
H3 H 1.0250 0.7137 0.3292 0.046 Uiso 1 1 calc R
C4 C 0.95099(8) 0.6370(3) 0.31067(11) 0.0356(4) Uani 1 1 d .
H4 H 0.9270 0.6630 0.2589 0.043 Uiso 1 1 calc R
C5 C 0.92865(8) 0.5706(2) 0.34355(10) 0.0306(4) Uani 1 1 d .
H5 H 0.8893 0.5470 0.3140 0.037 Uiso 1 1 calc R
C6 C 0.96335(7) 0.5357(2) 0.42203(10) 0.0259(4) Uani 1 1 d .
C7 C 0.94142(7) 0.4700(2) 0.45822(10) 0.0251(4) Uani 1 1 d .
C8 C 0.87921(7) 0.4390(2) 0.41400(9) 0.0242(4) Uani 1 1 d .
C9 C 0.85768(7) 0.2807(2) 0.39841(11) 0.0307(4) Uani 1 1 d .
H9 H 0.8829 0.1901 0.4175 0.037 Uiso 1 1 calc R
C10 C 0.80029(7) 0.2538(2) 0.35568(10) 0.0285(4) Uani 1 1 d .
H10 H 0.7861 0.1450 0.3449 0.034 Uiso 1 1 calc R
C11 C 0.78335(7) 0.5359(2) 0.34374(10) 0.0252(4) Uani 1 1 d .
H11 H 0.7573 0.6243 0.3250 0.030 Uiso 1 1 calc R
C12 C 0.84045(7) 0.5671(2) 0.38574(10) 0.0251(4) Uani 1 1 d .
H12 H 0.8536 0.6770 0.3955 0.030 Uiso 1 1 calc R
C13 C 0.70180(7) 0.3492(2) 0.28060(10) 0.0276(4) Uani 1 1 d .
H13A H 0.6944 0.2352 0.2617 0.033 Uiso 1 1 calc R
H13B H 0.6828 0.4238 0.2370 0.033 Uiso 1 1 calc R
C14 C 0.67786(7) 0.3750(2) 0.32346(10) 0.0261(4) Uani 1 1 d .
C15 C 0.64929(7) 0.5190(2) 0.31425(11) 0.0310(4) Uani 1 1 d .
H15 H 0.6439 0.6003 0.2801 0.037 Uiso 1 1 calc R
C16 C 0.62857(8) 0.5426(2) 0.35584(11) 0.0327(4) Uani 1 1 d .
C17 C 0.63825(7) 0.4249(2) 0.40779(11) 0.0298(4) Uani 1 1 d .
C18 C 0.66601(7) 0.2797(2) 0.41532(10) 0.0273(4) Uani 1 1 d .
C19 C 0.68566(7) 0.2536(2) 0.37273(10) 0.0263(4) Uani 1 1 d .
H19 H 0.7042 0.1541 0.3772 0.032 Uiso 1 1 calc R
C20 C 0.58220(10) 0.7921(3) 0.29199(14) 0.0504(6) Uani 1 1 d .
H20A H 0.6160 0.8352 0.2986 0.076 Uiso 1 1 calc R
H20B H 0.5613 0.8824 0.2940 0.076 Uiso 1 1 calc R
H20C H 0.5580 0.7372 0.2434 0.076 Uiso 1 1 calc R
C21 C 0.64929(12) 0.5723(3) 0.50635(14) 0.0541(6) Uani 1 1 d .
H21A H 0.6900 0.5509 0.5358 0.081 Uiso 1 1 calc R
H21B H 0.6376 0.5712 0.5394 0.081 Uiso 1 1 calc R
H21C H 0.6409 0.6797 0.4822 0.081 Uiso 1 1 calc R
C22 C 0.69853(9) 0.0172(2) 0.47348(12) 0.0369(4) Uani 1 1 d .
H22A H 0.6767 -0.0378 0.4248 0.055 Uiso 1 1 calc R
H22B H 0.6991 -0.0513 0.5101 0.055 Uiso 1 1 calc R
H22C H 0.7373 0.0351 0.4900 0.055 Uiso 1 1 calc R
Cl1 Cl 0.782619(19) 0.40238(5) 0.19656(3) 0.03128(14) Uani 1 1 d .
N1 N 0.76431(5) 0.38078(17) 0.32912(8) 0.0222(3) Uani 1 1 d .
O1 O 0.59876(6) 0.67735(17) 0.35032(9) 0.0440(4) Uani 1 1 d .
O2 O 0.61927(6) 0.44899(16) 0.45076(8) 0.0374(3) Uani 1 1 d .
O3 O 0.67291(6) 0.17145(16) 0.46698(8) 0.0348(3) Uani 1 1 d .

loop_
_atom_site_aniso_label
_atom_site_aniso_U_11
_atom_site_aniso_U_22
_atom_site_aniso_U_33
_atom_site_aniso_U_23
_atom_site_aniso_U_13
_atom_site_aniso_U_12
O4 0.058(2) 0.051(2) 0.113(3) -0.011(2) 0.056(3) 0.0029(17)
C24 0.061(4) 0.049(3) 0.125(6) -0.010(4) 0.056(4) 0.019(3)
C25 0.113(4) 0.093(3) 0.352(11) -0.008(5) 0.153(6) 0.018(3)
C1 0.0200(8) 0.0287(9) 0.0294(9) 0.0012(7) 0.0140(7) -0.0017(7)
C2 0.0218(9) 0.0426(11) 0.0353(10) 0.0023(8) 0.0166(8) -0.0055(8)
C3 0.0299(10) 0.0537(13) 0.0342(10) 0.0051(9) 0.0207(9) -0.0056(9)
C4 0.0283(9) 0.0463(11) 0.0272(9) 0.0041(8) 0.0139(8) -0.0008(8)
C5 0.0210(8) 0.0373(10) 0.0294(9) 0.0005(8) 0.0129(8) -0.0011(7)
C6 0.0201(8) 0.0267(9) 0.0290(9) 0.0003(7) 0.0136(7) -0.0016(7)
C7 0.0182(8) 0.0263(8) 0.0290(9) 0.0004(7) 0.0132(7) -0.0017(6)
C8 0.0196(8) 0.0274(9) 0.0246(8) 0.0008(7) 0.0126(7) -0.0020(6)
C9 0.0216(9) 0.0242(9) 0.0416(10) 0.0040(8) 0.0163(8) 0.0016(7)
C10 0.0241(9) 0.0232(8) 0.0357(10) 0.0014(7) 0.0164(8) -0.0020(6)
C11 0.0244(8) 0.0256(8) 0.0276(9) 0.0007(7) 0.0165(7) 0.0034(7)
C12 0.0253(9) 0.0232(8) 0.0288(9) -0.0026(7) 0.0171(8) -0.0027(6)
C13 0.0161(8) 0.0399(10) 0.0233(8) -0.0030(7) 0.0098(7) -0.0040(7)
C14 0.0161(8) 0.0343(9) 0.0268(9) -0.0032(7) 0.0122(7) -0.0046(7)
C15 0.0243(9) 0.0353(10) 0.0356(10) 0.0037(8) 0.0191(8) -0.0002(7)
C16 0.0262(9) 0.0329(10) 0.0421(11) -0.0015(8) 0.0220(9) -0.0001(7)
C17 0.0260(9) 0.0331(10) 0.0381(10) -0.0055(8) 0.0233(8) -0.0061(7)
C18 0.0227(8) 0.0298(9) 0.0319(9) -0.0026(7) 0.0177(8) -0.0056(7)
C19 0.0210(8) 0.0286(9) 0.0309(9) -0.0041(7) 0.0163(7) -0.0030(7)
C20 0.0502(13) 0.0430(12) 0.0589(14) 0.0129(11) 0.0330(12) 0.0167(10)
C21 0.0728(16) 0.0552(14) 0.0499(14) -0.0172(11) 0.0451(13) -0.0236(12)
C22 0.0432(11) 0.0296(10) 0.0403(11) 0.0015(8) 0.0262(10) -0.0005(8)
Cl1 0.0350(3) 0.0253(2) 0.0350(3) 0.00082(17) 0.0218(2) 0.00010(17)
N1 0.0171(7) 0.0295(7) 0.0217(7) -0.0009(6) 0.0125(6) -0.0016(5)
O1 0.0482(9) 0.0381(8) 0.0606(10) 0.0110(7) 0.0405(8) 0.0149(6)
O2 0.0433(8) 0.0355(7) 0.0539(9) -0.0086(6) 0.0400(8) -0.0074(6)
O3 0.0414(8) 0.0332(7) 0.0431(8) 0.0053(6) 0.0323(7) 0.0019(6)

loop_
_atom_type_symbol
_atom_type_description
_atom_type_scat_dispersion_real
_atom_type_scat_dispersion_imag
_atom_type_scat_source
C C 0.0033 0.0016 'International Tables Vol C Tables 4.2.6.8 and 6.1.1.4'
H H 0.0000 0.0000 'International Tables Vol C Tables 4.2.6.8 and 6.1.1.4'
N N 0.0061 0.0033 'International Tables Vol C Tables 4.2.6.8 and 6.1.1.4'
O O 0.0106 0.0060 'International Tables Vol C Tables 4.2.6.8 and 6.1.1.4'
Cl Cl 0.1484 0.1585 'International Tables Vol C Tables 4.2.6.8 and 6.1.1.4'

loop_
_geom_angle_atom_site_label_1
_geom_angle_atom_site_label_2
_geom_angle_atom_site_label_3
_geom_angle
_geom_angle_site_symmetry_1
_geom_angle_site_symmetry_3
O4 C24 C25 135.2(10) . .
O4 C24 C25 116.6(7) . 5_666
C25 C24 C25 107.7(7) . 5_666
O4 C24 C24 159.2(9) . 5_666
C25 C24 C24 64.3(5) . 5_666
C25 C24 C24 43.5(4) 5_666 5_666
C24 C25 C24 72.3(7) . 5_666
C7 C1 C2 122.31(15) 5_766 .
C7 C1 C6 119.52(16) 5_766 .
C2 C1 C6 118.17(16) . .
C3 C2 C1 121.35(17) . .
C3 C2 H2 119.3 . .
C1 C2 H2 119.3 . .
C2 C3 C4 120.48(18) . .
C2 C3 H3 119.8 . .
C4 C3 H3 119.8 . .
C5 C4 C3 120.55(17) . .
C5 C4 H4 119.7 . .
C3 C4 H4 119.7 . .
C4 C5 C6 121.09(16) . .
C4 C5 H5 119.5 . .
C6 C5 H5 119.5 . .
C7 C6 C5 122.60(15) . .
C7 C6 C1 119.09(16) . .
C5 C6 C1 118.29(16) . .
C6 C7 C1 121.40(15) . 5_766
C6 C7 C8 119.24(15) . .
C1 C7 C8 119.37(15) 5_766 .
C9 C8 C12 117.21(15) . .
C9 C8 C7 121.29(15) . .
C12 C8 C7 121.48(15) . .
C10 C9 C8 120.72(16) . .
C10 C9 H9 119.6 . .
C8 C9 H9 119.6 . .
N1 C10 C9 120.19(16) . .
N1 C10 H10 119.9 . .
C9 C10 H10 119.9 . .
N1 C11 C12 120.21(15) . .
N1 C11 H11 119.9 . .
C12 C11 H11 119.9 . .
C11 C12 C8 120.60(15) . .
C11 C12 H12 119.7 . .
C8 C12 H12 119.7 . .
N1 C13 C14 110.95(13) . .
N1 C13 H13A 109.4 . .
C14 C13 H13A 109.4 . .
N1 C13 H13B 109.4 . .
C14 C13 H13B 109.4 . .
H13A C13 H13B 108.0 . .
C15 C14 C19 121.29(16) . .
C15 C14 C13 119.86(16) . .
C19 C14 C13 118.84(15) . .
C14 C15 C16 119.10(17) . .
C14 C15 H15 120.5 . .
C16 C15 H15 120.5 . .
O1 C16 C15 124.35(17) . .
O1 C16 C17 115.53(17) . .
C15 C16 C17 120.11(17) . .
O2 C17 C18 119.30(16) . .
O2 C17 C16 120.64(16) . .
C18 C17 C16 120.04(17) . .
O3 C18 C17 115.69(15) . .
O3 C18 C19 124.21(16) . .
C17 C18 C19 120.09(16) . .
C18 C19 C14 119.27(16) . .
C18 C19 H19 120.4 . .
C14 C19 H19 120.4 . .
O1 C20 H20A 109.5 . .
O1 C20 H20B 109.5 . .
H20A C20 H20B 109.5 . .
O1 C20 H20C 109.5 . .
H20A C20 H20C 109.5 . .
H20B C20 H20C 109.5 . .
O2 C21 H21A 109.5 . .
O2 C21 H21B 109.5 . .
H21A C21 H21B 109.5 . .
O2 C21 H21C 109.5 . .
H21A C21 H21C 109.5 . .
H21B C21 H21C 109.5 . .
O3 C22 H22A 109.5 . .
O3 C22 H22B 109.5 . .
H22A C22 H22B 109.5 . .
O3 C22 H22C 109.5 . .
H22A C22 H22C 109.5 . .
H22B C22 H22C 109.5 . .
C10 N1 C11 121.06(14) . .
C10 N1 C13 119.45(14) . .
C11 N1 C13 119.47(14) . .
C16 O1 C20 117.45(16) . .
C17 O2 C21 113.97(15) . .
C18 O3 C22 117.30(14) . .

loop_
_geom_bond_atom_site_label_1
_geom_bond_atom_site_label_2
_geom_bond_distance
_geom_bond_site_symmetry_2
O4 C24 1.212(7) .
C24 C25 1.355(9) .
C24 C25 1.775(10) 5_666
C24 C24 1.877(16) 5_666
C25 C24 1.775(10) 5_666
C1 C7 1.407(2) 5_766
C1 C2 1.428(3) .
C1 C6 1.442(2) .
C2 C3 1.357(3) .
C2 H2 0.9500 .
C3 C4 1.417(3) .
C3 H3 0.9500 .
C4 C5 1.357(3) .
C4 H4 0.9500 .
C5 C6 1.432(2) .
C5 H5 0.9500 .
C6 C7 1.407(2) .
C7 C1 1.407(2) 5_766
C7 C8 1.496(2) .
C8 C9 1.389(2) .
C8 C12 1.392(2) .
C9 C10 1.375(2) .
C9 H9 0.9500 .
C10 N1 1.342(2) .
C10 H10 0.9500 .
C11 N1 1.345(2) .
C11 C12 1.375(2) .
C11 H11 0.9500 .
C12 H12 0.9500 .
C13 N1 1.500(2) .
C13 C14 1.503(2) .
C13 H13A 0.9900 .
C13 H13B 0.9900 .
C14 C15 1.388(2) .
C14 C19 1.393(2) .
C15 C16 1.395(3) .
C15 H15 0.9500 .
C16 O1 1.367(2) .
C16 C17 1.397(3) .
C17 O2 1.382(2) .
C17 C18 1.392(3) .
C18 O3 1.367(2) .
C18 C19 1.392(2) .
C19 H19 0.9500 .
C20 O1 1.431(3) .
C20 H20A 0.9800 .
C20 H20B 0.9800 .
C20 H20C 0.9800 .
C21 O2 1.422(3) .
C21 H21A 0.9800 .
C21 H21B 0.9800 .
C21 H21C 0.9800 .
C22 O3 1.431(2) .
C22 H22A 0.9800 .
C22 H22B 0.9800 .
C22 H22C 0.9800 .
